data_7102037
loop_
_publ_author_name
'Guenet, Aur\'elie'
'Graf, Ernest'
'Kyritsakas, Nathalie'
'Allouche, Lionel'
'Hosseini, Mir Wais'

_publ_section_title
;
 A molecular gate based on a porphyrin and a silver lock.
;
_journal_issue 28
_journal_name_full 'Chemical communications (Cambridge, England)'
_journal_page_first 2935
_journal_page_last 2937
_journal_paper_doi 10.1039/b706527b
_journal_year 2007
_chemical_formula_moiety 'C74 H66 N6 O10 Sn'
_chemical_formula_sum 'C74 H66 N6 O10 Sn'
_chemical_formula_weight 1318.02
_chemical_name_systematic
;

?

;
_space_group_IT_number 2
_symmetry_cell_setting triclinic
_symmetry_space_group_name_Hall '-P 1'
_symmetry_space_group_name_H-M 'P -1'
_atom_sites_solution_hydrogens geom
_atom_sites_solution_primary direct
_atom_sites_solution_secondary difmap
_audit_creation_method SHELXL-97
_cell_angle_alpha 74.790(9)
_cell_angle_beta 80.042(8)
_cell_angle_gamma 70.823(9)
_cell_formula_units_Z 2
_cell_length_a 10.6530(6)
_cell_length_b 14.5219(9)
_cell_length_c 22.1502(13)
_cell_measurement_reflns_used 5907
_cell_measurement_temperature 173(2)
_cell_measurement_theta_max 27.51
_cell_measurement_theta_min 2.33
_cell_volume 3109.0(4)
_computing_cell_refinement 'Bruker SMART'
_computing_data_collection 'Bruker SMART'
_computing_data_reduction 'Bruker SAINT'
_computing_molecular_graphics 'Bruker SHELXTL'
_computing_publication_material 'Bruker SHELXTL'
_computing_structure_refinement 'SHELXL-97 (Sheldrick, 1997)'
_computing_structure_solution 'SHELXS-97 (Sheldrick, 1990)'
_diffrn_ambient_temperature 173(2)
_diffrn_measured_fraction_theta_full 0.982
_diffrn_measured_fraction_theta_max 0.982
_diffrn_measurement_device_type 'CCD area detector'
_diffrn_measurement_method 'phi and omega scans'
_diffrn_radiation_monochromator graphite
_diffrn_radiation_source 'fine-focus sealed tube'
_diffrn_radiation_type MoK\a
_diffrn_radiation_wavelength 0.71073
_diffrn_reflns_av_R_equivalents 0.0491
_diffrn_reflns_av_sigmaI/netI 0.0847
_diffrn_reflns_limit_h_max 13
_diffrn_reflns_limit_h_min -13
_diffrn_reflns_limit_k_max 18
_diffrn_reflns_limit_k_min -18
_diffrn_reflns_limit_l_max 28
_diffrn_reflns_limit_l_min -28
_diffrn_reflns_number 36623
_diffrn_reflns_theta_full 27.54
_diffrn_reflns_theta_max 27.54
_diffrn_reflns_theta_min 1.52
_exptl_absorpt_coefficient_mu 0.479
_exptl_absorpt_correction_T_max 0.9952
_exptl_absorpt_correction_T_min 0.9537
_exptl_absorpt_correction_type multi-scan
_exptl_absorpt_process_details sadabs
_exptl_crystal_colour violet
_exptl_crystal_density_diffrn 1.408
_exptl_crystal_density_meas ?
_exptl_crystal_density_method 'not measured'
_exptl_crystal_description prism
_exptl_crystal_F_000 1364
_exptl_crystal_size_max 0.10
_exptl_crystal_size_mid 0.04
_exptl_crystal_size_min 0.01
_refine_diff_density_max 1.869
_refine_diff_density_min -1.169
_refine_diff_density_rms 0.129
_refine_ls_extinction_method none
_refine_ls_goodness_of_fit_ref 1.034
_refine_ls_hydrogen_treatment constr
_refine_ls_matrix_type full
_refine_ls_number_parameters 708
_refine_ls_number_reflns 14084
_refine_ls_number_restraints 10
_refine_ls_restrained_S_all 1.035
_refine_ls_R_factor_all 0.1391
_refine_ls_R_factor_gt 0.0800
_refine_ls_shift/su_max 0.020
_refine_ls_shift/su_mean 0.001
_refine_ls_structure_factor_coef Fsqd
_refine_ls_weighting_details 'calc w=1/[\s^2^(Fo^2^)+(0.1137P)^2^+9.1486P] where P=(Fo^2^+2Fc^2^)/3'
_refine_ls_weighting_scheme calc
_refine_ls_wR_factor_gt 0.1998
_refine_ls_wR_factor_ref 0.2446
_reflns_number_gt 8593
_reflns_number_total 14084
_reflns_threshold_expression >2sigma(I)
_cod_data_source_file b706527b.txt
_cod_data_source_block e795a
_cod_depositor_comments
;
The following automatic conversions were performed:
'_symmetry_cell_setting' value 'Triclinic' changed to 'triclinic'
according to '/home/saulius/struct/CIF-dictionaries/cif_core.dic'
dictionary named 'cif_core.dic' version 2.4.1 from 2010-06-29.

Automatic conversion script
Id: cif_fix_enum 1527 2010-12-29 10:47:43Z saulius 

The following automatic conversions were performed:

'_exptl_crystal_density_meas' value 'none' was changed to '?' - the
value is perceived as not measured.

Automatic conversion script
Id: cif_fix_values 3008 2015-01-20 13:52:24Z robertas 
;
_cod_original_sg_symbol_H-M P-1
_cod_database_code 7102037

loop_
_symmetry_equiv_pos_as_xyz
'x, y, z'
'-x, -y, -z'

loop_
_atom_site_label
_atom_site_type_symbol
_atom_site_fract_x
_atom_site_fract_y
_atom_site_fract_z
_atom_site_U_iso_or_equiv
_atom_site_adp_type
_atom_site_occupancy
_atom_site_symmetry_multiplicity
_atom_site_calc_flag
_atom_site_refinement_flags
Sn1 Sn 0.00345(4) 0.69246(3) 0.33216(2) 0.03416(15) Uani 1 1 d .
N1 N -0.0392(5) 0.5618(3) 0.3848(2) 0.0349(11) Uani 1 1 d .
N2 N 0.1662(5) 0.6055(4) 0.2826(2) 0.0352(11) Uani 1 1 d .
N3 N 0.0500(5) 0.8223(3) 0.2793(2) 0.0334(11) Uani 1 1 d .
N4 N -0.1586(5) 0.7798(4) 0.3818(2) 0.0368(12) Uani 1 1 d .
C1 C -0.1444(6) 0.5584(4) 0.4299(3) 0.0348(13) Uani 1 1 d .
C2 C -0.1486(7) 0.4571(5) 0.4480(3) 0.0401(15) Uani 1 1 d .
H2 H -0.2114 0.4329 0.4786 0.048 Uiso 1 1 calc R
C3 C -0.0486(7) 0.4020(5) 0.4144(3) 0.0409(15) Uani 1 1 d .
H3 H -0.0279 0.3323 0.4172 0.049 Uiso 1 1 calc R
C4 C 0.0208(6) 0.4674(4) 0.3737(3) 0.0350(13) Uani 1 1 d .
C5 C 0.1306(10) 0.4399(6) 0.3299(4) 0.0693(9) Uani 1 1 d .
C6 C 0.1975(6) 0.5035(4) 0.2886(3) 0.0392(15) Uani 1 1 d .
C7 C 0.3088(7) 0.4759(5) 0.2441(4) 0.0506(18) Uani 1 1 d .
H7 H 0.3514 0.4103 0.2374 0.061 Uiso 1 1 calc R
C8 C 0.3439(7) 0.5585(5) 0.2129(4) 0.0507(18) Uani 1 1 d .
H8 H 0.4160 0.5611 0.1812 0.061 Uiso 1 1 calc R
C9 C 0.2526(6) 0.6414(5) 0.2364(3) 0.0375(14) Uani 1 1 d .
C10 C 0.2494(6) 0.7423(5) 0.2142(3) 0.0362(14) Uani 1 1 d .
C11 C 0.1559(6) 0.8253(4) 0.2345(3) 0.0336(13) Uani 1 1 d .
C12 C 0.1544(7) 0.9283(5) 0.2131(3) 0.0412(15) Uani 1 1 d .
H12 H 0.2157 0.9531 0.1818 0.049 Uiso 1 1 calc R
C13 C 0.0506(7) 0.9830(5) 0.2454(3) 0.0438(16) Uani 1 1 d .
H13 H 0.0258 1.0535 0.2405 0.053 Uiso 1 1 calc R
C14 C -0.0166(7) 0.9177(4) 0.2883(3) 0.0357(14) Uani 1 1 d .
C15 C -0.1260(13) 0.9445(7) 0.3318(5) 0.0876(13) Uani 1 1 d .
C16 C -0.1877(7) 0.8808(4) 0.3762(3) 0.0419(15) Uani 1 1 d .
C17 C -0.2935(8) 0.9087(5) 0.4244(3) 0.0520(19) Uani 1 1 d .
H17 H -0.3354 0.9742 0.4314 0.062 Uiso 1 1 calc R
C18 C -0.3222(8) 0.8242(5) 0.4580(3) 0.0482(17) Uani 1 1 d .
H18 H -0.3867 0.8199 0.4932 0.058 Uiso 1 1 calc R
C19 C -0.2380(6) 0.7424(4) 0.4310(3) 0.0368(14) Uani 1 1 d .
C20 C -0.2366(6) 0.6406(4) 0.4519(3) 0.0367(14) Uani 1 1 d .
C21 C 0.1802(10) 0.3327(6) 0.3267(4) 0.0693(9) Uani 1 1 d .
C22 C 0.2490(10) 0.2621(6) 0.3737(4) 0.0693(9) Uani 1 1 d .
H22 H 0.2655 0.2833 0.4078 0.083 Uiso 1 1 calc R
C23 C 0.2957(10) 0.1604(6) 0.3735(4) 0.0693(9) Uani 1 1 d .
C24 C 0.2737(10) 0.1319(5) 0.3234(4) 0.0693(9) Uani 0.75 1 d P
N6 N 0.2737(10) 0.1319(5) 0.3234(4) 0.0693(9) Uani 0.25 1 d P
C25 C 0.2075(10) 0.1976(6) 0.2766(4) 0.0693(9) Uani 1 1 d .
C26 C 0.1580(10) 0.2999(6) 0.2785(4) 0.0693(9) Uani 1 1 d .
H26 H 0.1085 0.3463 0.2457 0.083 Uiso 1 1 calc R
C27 C 0.3592(6) 0.7628(5) 0.1663(3) 0.0415(15) Uani 1 1 d .
C28 C 0.4923(7) 0.7224(5) 0.1804(4) 0.0470(17) Uani 1 1 d .
H28 H 0.5122 0.6812 0.2207 0.056 Uiso 1 1 calc R
C29 C 0.5954(7) 0.7416(6) 0.1366(4) 0.0539(19) Uani 1 1 d .
C30 C 0.5684(7) 0.7999(6) 0.0779(4) 0.0567(19) Uani 0.75 1 d P
N7 N 0.5684(7) 0.7999(6) 0.0779(4) 0.0567(19) Uani 0.25 1 d P
C31 C 0.4391(8) 0.8402(6) 0.0627(4) 0.0523(18) Uani 1 1 d .
C32 C 0.3333(7) 0.8224(5) 0.1069(3) 0.0441(16) Uani 1 1 d .
H32 H 0.2440 0.8512 0.0961 0.053 Uiso 1 1 calc R
C33 C -0.1846(13) 1.0537(7) 0.3315(5) 0.0876(13) Uani 1 1 d .
C34 C -0.1133(13) 1.1065(7) 0.3474(5) 0.0876(13) Uani 1 1 d .
H34 H -0.0253 1.0755 0.3597 0.105 Uiso 1 1 calc R
C35 C -0.1832(13) 1.2171(7) 0.3443(5) 0.0876(13) Uani 1 1 d .
C36 C -0.3045(13) 1.2534(7) 0.3246(4) 0.0876(13) Uani 0.75 1 d P
N8 N -0.3045(13) 1.2534(7) 0.3246(4) 0.0876(13) Uani 0.25 1 d P
C37 C -0.3768(13) 1.2057(7) 0.3090(5) 0.0876(13) Uani 1 1 d .
C38 C -0.3136(13) 1.1031(7) 0.3137(5) 0.0876(13) Uani 1 1 d .
H38 H -0.3616 1.0647 0.3042 0.105 Uiso 1 1 calc R
C39 C -0.3430(6) 0.6178(4) 0.5011(3) 0.0349(13) Uani 1 1 d .
C40 C -0.3150(7) 0.5466(5) 0.5561(3) 0.0386(14) Uani 1 1 d .
H40 H -0.2248 0.5138 0.5647 0.046 Uiso 1 1 calc R
C41 C -0.4177(7) 0.5222(5) 0.5995(3) 0.0459(16) Uani 1 1 d .
C42 C -0.5484(7) 0.5706(6) 0.5895(4) 0.0561(19) Uani 0.75 1 d P
N9 N -0.5484(7) 0.5706(6) 0.5895(4) 0.0561(19) Uani 0.25 1 d P
C43 C -0.5767(7) 0.6433(7) 0.5342(4) 0.063(2) Uani 1 1 d .
C44 C -0.4764(7) 0.6658(6) 0.4908(4) 0.0531(18) Uani 1 1 d .
H44 H -0.4983 0.7147 0.4531 0.064 Uiso 1 1 calc R
O1 O -0.1233(4) 0.7089(3) 0.2671(2) 0.0392(10) Uani 1 1 d .
C45 C -0.1289(6) 0.6341(5) 0.2442(3) 0.0369(14) Uani 1 1 d .
C46 C -0.0458(7) 0.6119(5) 0.1908(3) 0.0444(16) Uani 1 1 d .
H46 H 0.0150 0.6490 0.1719 0.053 Uiso 1 1 calc R
C47 C -0.0507(8) 0.5362(6) 0.1649(4) 0.0562(19) Uani 1 1 d .
C48 C -0.1395(10) 0.4812(6) 0.1926(5) 0.071(3) Uani 1 1 d .
H48 H -0.1432 0.4288 0.1754 0.085 Uiso 1 1 calc R
C49 C -0.2217(9) 0.5039(6) 0.2453(4) 0.064(2) Uani 1 1 d .
H49 H -0.2831 0.4672 0.2639 0.077 Uiso 1 1 calc R
C50 C -0.2175(7) 0.5785(5) 0.2718(3) 0.0472(17) Uani 1 1 d .
H50 H -0.2742 0.5921 0.3086 0.057 Uiso 1 1 calc R
O2 O 0.0299(7) 0.5082(5) 0.1129(3) 0.0776(18) Uani 1 1 d .
C51 C 0.1072(12) 0.5714(8) 0.0781(5) 0.093(4) Uani 1 1 d .
H51A H 0.1839 0.5613 0.1013 0.112 Uiso 1 1 calc R
H51B H 0.0519 0.6421 0.0736 0.112 Uiso 1 1 calc R
C52 C 0.1571(14) 0.5501(10) 0.0146(7) 0.116(4) Uiso 1 1 d D
O3 O 0.2824(18) 0.4767(15) 0.0251(11) 0.140(2) Uiso 0.50 1 d PD
C53 C 0.381(4) 0.419(2) -0.0213(14) 0.140(2) Uiso 0.50 1 d PD
C54 C 0.462(2) 0.488(2) -0.0567(12) 0.140(2) Uiso 0.50 1 d PD
O4 O 0.385(2) 0.5678(15) -0.0970(10) 0.140(2) Uiso 0.50 1 d PD
C55 C 0.4037(17) 0.6653(13) -0.1211(8) 0.140(2) Uiso 1 1 d D
C56 C 0.3066(17) 0.7563(12) -0.1420(8) 0.140(2) Uiso 1 1 d .
H56A H 0.2798 0.7530 -0.1818 0.169 Uiso 1 1 calc R
H56B H 0.3507 0.8095 -0.1524 0.169 Uiso 1 1 calc R
O5 O 0.1839(11) 0.7892(8) -0.1016(5) 0.140(2) Uiso 1 1 d .
O3A O 0.247(2) 0.4610(14) 0.0200(11) 0.140(2) Uiso 0.50 1 d PD
C53A C 0.266(3) 0.4438(19) -0.0456(15) 0.140(2) Uiso 0.50 1 d PD
C54A C 0.359(3) 0.4963(19) -0.0857(12) 0.140(2) Uiso 0.50 1 d PD
O4A O 0.299(2) 0.6002(15) -0.1068(10) 0.140(2) Uiso 0.50 1 d PD
C57 C 0.2039(13) 0.8232(9) -0.0533(5) 0.093(4) Uani 1 1 d .
H57A H 0.2982 0.7923 -0.0440 0.112 Uiso 1 1 calc R
H57B H 0.1474 0.8014 -0.0153 0.112 Uiso 1 1 calc R
C58 C 0.1725(9) 0.9353(7) -0.0665(4) 0.064(2) Uani 1 1 d .
C59 C 0.1415(10) 0.9997(9) -0.1240(4) 0.080(3) Uani 1 1 d .
H59 H 0.1367 0.9740 -0.1585 0.096 Uiso 1 1 calc R
C60 C 0.1177(10) 1.1002(8) -0.1311(4) 0.076(3) Uani 1 1 d .
H60 H 0.0981 1.1450 -0.1704 0.091 Uiso 1 1 calc R
C61 C 0.1230(8) 1.1346(7) -0.0797(4) 0.068(3) Uani 1 1 d .
H61 H 0.1070 1.2041 -0.0832 0.082 Uiso 1 1 calc R
C62 C 0.1514(8) 1.0687(6) -0.0236(4) 0.0533(19) Uani 1 1 d .
N5 N 0.1769(6) 0.9694(5) -0.0161(3) 0.0576(17) Uani 1 1 d .
C63 C 0.1615(9) 1.0980(6) 0.0357(4) 0.063(2) Uani 1 1 d .
H63A H 0.1001 1.0731 0.0702 0.076 Uiso 1 1 calc R
H63B H 0.2536 1.0671 0.0482 0.076 Uiso 1 1 calc R
O6 O 0.1279(7) 1.2034(5) 0.0254(3) 0.0755(18) Uani 1 1 d .
C64 C 0.1222(11) 1.2380(8) 0.0809(5) 0.083(3) Uani 1 1 d .
H64A H 0.0723 1.2021 0.1158 0.100 Uiso 1 1 calc R
H64B H 0.0718 1.3100 0.0737 0.100 Uiso 1 1 calc R
C65 C 0.2552(11) 1.2239(7) 0.1003(5) 0.076(3) Uani 1 1 d .
H65A H 0.3164 1.2394 0.0626 0.092 Uiso 1 1 calc R
H65B H 0.2466 1.2702 0.1276 0.092 Uiso 1 1 calc R
O7 O 0.3085(6) 1.1237(4) 0.1332(3) 0.0645(15) Uani 1 1 d .
C66 C 0.4433(12) 1.1034(10) 0.1434(7) 0.119(5) Uani 1 1 d .
H66A H 0.4489 1.1476 0.1695 0.143 Uiso 1 1 calc R
H66B H 0.4958 1.1182 0.1026 0.143 Uiso 1 1 calc R
C67 C 0.5030(14) 0.9950(8) 0.1761(6) 0.109(2) Uani 1 1 d .
H67A H 0.4454 0.9552 0.1733 0.130 Uiso 1 1 calc R
H67B H 0.5922 0.9675 0.1548 0.130 Uiso 1 1 calc R
O8 O 0.5140(9) 0.9881(5) 0.2364(4) 0.109(2) Uani 1 1 d .
C68 C 0.5787(9) 0.8911(6) 0.2685(6) 0.080(3) Uani 1 1 d .
H68A H 0.6363 0.8952 0.2977 0.096 Uiso 1 1 calc R
H68B H 0.6368 0.8530 0.2378 0.096 Uiso 1 1 calc R
C69 C 0.4826(8) 0.8353(6) 0.3053(5) 0.063(2) Uani 1 1 d .
H69A H 0.4177 0.8371 0.2776 0.075 Uiso 1 1 calc R
H69B H 0.5320 0.7646 0.3218 0.075 Uiso 1 1 calc R
O9 O 0.4140(6) 0.8812(4) 0.3561(3) 0.0609(15) Uani 1 1 d .
C70 C 0.3059(9) 0.8518(5) 0.3884(4) 0.055(2) Uani 1 1 d .
C71 C 0.2686(8) 0.7752(5) 0.3770(4) 0.0499(18) Uani 1 1 d .
H71 H 0.3194 0.7394 0.3462 0.060 Uiso 1 1 calc R
C72 C 0.1561(8) 0.7511(5) 0.4110(3) 0.0465(17) Uani 1 1 d .
C73 C 0.0843(9) 0.8023(6) 0.4579(4) 0.059(2) Uani 1 1 d .
H73 H 0.0083 0.7860 0.4817 0.070 Uiso 1 1 calc R
C74 C 0.1256(11) 0.8769(6) 0.4693(4) 0.068(3) Uani 1 1 d .
H74 H 0.0772 0.9116 0.5010 0.082 Uiso 1 1 calc R
C75 C 0.2358(11) 0.9017(6) 0.4353(4) 0.067(3) Uani 1 1 d .
H75 H 0.2636 0.9524 0.4439 0.080 Uiso 1 1 calc R
O10 O 0.1214(5) 0.6760(3) 0.4007(2) 0.0440(11) Uani 1 1 d .

loop_
_atom_site_aniso_label
_atom_site_aniso_U_11
_atom_site_aniso_U_22
_atom_site_aniso_U_33
_atom_site_aniso_U_23
_atom_site_aniso_U_13
_atom_site_aniso_U_12
Sn1 0.0382(2) 0.0225(2) 0.0342(2) -0.00134(15) -0.00211(16) -0.00356(16)
N1 0.040(3) 0.022(2) 0.035(3) -0.001(2) 0.000(2) -0.005(2)
N2 0.034(3) 0.023(2) 0.039(3) 0.000(2) 0.002(2) -0.003(2)
N3 0.037(3) 0.020(2) 0.036(3) 0.002(2) -0.005(2) -0.006(2)
N4 0.047(3) 0.022(2) 0.030(3) 0.000(2) 0.001(2) -0.003(2)
C1 0.037(3) 0.029(3) 0.034(3) -0.003(2) -0.002(3) -0.008(3)
C2 0.050(4) 0.029(3) 0.035(3) -0.004(3) 0.004(3) -0.011(3)
C3 0.053(4) 0.025(3) 0.039(4) -0.008(3) 0.003(3) -0.008(3)
C4 0.042(3) 0.023(3) 0.032(3) -0.002(2) -0.005(3) -0.002(3)
C5 0.099(3) 0.0320(15) 0.067(2) -0.0091(14) -0.0100(19) -0.0067(16)
C6 0.041(4) 0.023(3) 0.046(4) -0.006(3) 0.000(3) -0.002(3)
C7 0.049(4) 0.035(4) 0.057(5) -0.011(3) 0.011(3) -0.005(3)
C8 0.049(4) 0.037(4) 0.053(4) -0.008(3) 0.018(3) -0.009(3)
C9 0.036(3) 0.032(3) 0.035(3) 0.000(3) 0.000(3) -0.005(3)
C10 0.035(3) 0.035(3) 0.033(3) 0.003(3) -0.006(3) -0.009(3)
C11 0.030(3) 0.029(3) 0.035(3) 0.003(2) -0.006(3) -0.007(2)
C12 0.046(4) 0.032(3) 0.043(4) -0.002(3) -0.007(3) -0.013(3)
C13 0.060(4) 0.030(3) 0.039(4) -0.001(3) -0.007(3) -0.015(3)
C14 0.049(4) 0.023(3) 0.033(3) -0.002(2) -0.009(3) -0.009(3)
C15 0.140(4) 0.048(2) 0.064(2) -0.0139(17) 0.010(2) -0.022(2)
C16 0.058(4) 0.025(3) 0.036(4) -0.009(3) -0.004(3) -0.002(3)
C17 0.074(5) 0.027(3) 0.041(4) -0.004(3) 0.009(4) -0.006(3)
C18 0.060(5) 0.033(3) 0.035(4) -0.002(3) 0.004(3) 0.000(3)
C19 0.041(3) 0.027(3) 0.031(3) 0.000(2) -0.002(3) -0.001(3)
C20 0.039(3) 0.028(3) 0.031(3) 0.004(2) -0.004(3) -0.002(3)
C21 0.099(3) 0.0320(15) 0.067(2) -0.0091(14) -0.0100(19) -0.0067(16)
C22 0.099(3) 0.0320(15) 0.067(2) -0.0091(14) -0.0100(19) -0.0067(16)
C23 0.099(3) 0.0320(15) 0.067(2) -0.0091(14) -0.0100(19) -0.0067(16)
C24 0.099(3) 0.0320(15) 0.067(2) -0.0091(14) -0.0100(19) -0.0067(16)
N6 0.099(3) 0.0320(15) 0.067(2) -0.0091(14) -0.0100(19) -0.0067(16)
C25 0.099(3) 0.0320(15) 0.067(2) -0.0091(14) -0.0100(19) -0.0067(16)
C26 0.099(3) 0.0320(15) 0.067(2) -0.0091(14) -0.0100(19) -0.0067(16)
C27 0.035(3) 0.035(3) 0.048(4) -0.001(3) -0.005(3) -0.007(3)
C28 0.040(4) 0.041(4) 0.054(4) -0.002(3) -0.009(3) -0.009(3)
C29 0.041(4) 0.055(4) 0.064(5) -0.013(4) -0.001(4) -0.012(3)
C30 0.041(4) 0.057(4) 0.069(5) -0.010(4) 0.003(4) -0.017(3)
N7 0.041(4) 0.057(4) 0.069(5) -0.010(4) 0.003(4) -0.017(3)
C31 0.055(4) 0.047(4) 0.052(4) -0.004(3) 0.001(4) -0.020(4)
C32 0.037(3) 0.038(3) 0.049(4) 0.000(3) -0.006(3) -0.006(3)
C33 0.140(4) 0.048(2) 0.064(2) -0.0139(17) 0.010(2) -0.022(2)
C34 0.140(4) 0.048(2) 0.064(2) -0.0139(17) 0.010(2) -0.022(2)
C35 0.140(4) 0.048(2) 0.064(2) -0.0139(17) 0.010(2) -0.022(2)
C36 0.140(4) 0.048(2) 0.064(2) -0.0139(17) 0.010(2) -0.022(2)
N8 0.140(4) 0.048(2) 0.064(2) -0.0139(17) 0.010(2) -0.022(2)
C37 0.140(4) 0.048(2) 0.064(2) -0.0139(17) 0.010(2) -0.022(2)
C38 0.140(4) 0.048(2) 0.064(2) -0.0139(17) 0.010(2) -0.022(2)
C39 0.034(3) 0.032(3) 0.032(3) -0.005(3) 0.001(3) -0.004(3)
C40 0.037(3) 0.037(3) 0.036(3) -0.003(3) -0.003(3) -0.009(3)
C41 0.044(4) 0.043(4) 0.044(4) -0.005(3) 0.003(3) -0.011(3)
C42 0.043(4) 0.062(5) 0.055(5) -0.010(4) 0.008(3) -0.013(4)
N9 0.043(4) 0.062(5) 0.055(5) -0.010(4) 0.008(3) -0.013(4)
C43 0.031(4) 0.075(6) 0.072(6) -0.012(5) 0.005(4) -0.009(4)
C44 0.042(4) 0.058(5) 0.045(4) -0.004(3) -0.006(3) -0.001(3)
O1 0.042(2) 0.031(2) 0.039(2) -0.0030(19) -0.015(2) -0.0015(19)
C45 0.035(3) 0.034(3) 0.040(4) -0.007(3) -0.011(3) -0.005(3)
C46 0.046(4) 0.037(3) 0.051(4) -0.011(3) -0.002(3) -0.014(3)
C47 0.058(5) 0.049(4) 0.061(5) -0.019(4) 0.006(4) -0.014(4)
C48 0.090(7) 0.051(5) 0.082(7) -0.024(5) 0.002(5) -0.030(5)
C49 0.071(6) 0.050(5) 0.072(6) 0.000(4) -0.001(5) -0.033(4)
C50 0.043(4) 0.047(4) 0.047(4) 0.002(3) -0.008(3) -0.015(3)
O2 0.090(5) 0.074(4) 0.078(4) -0.040(4) 0.019(4) -0.032(4)
C51 0.102(8) 0.082(7) 0.093(8) -0.042(6) 0.052(6) -0.038(6)
C57 0.125(10) 0.107(9) 0.074(7) -0.026(6) -0.030(7) -0.057(8)
C58 0.068(5) 0.074(6) 0.054(5) 0.000(4) -0.021(4) -0.030(5)
C59 0.085(7) 0.117(9) 0.050(5) -0.008(5) -0.020(5) -0.048(7)
C60 0.084(7) 0.093(7) 0.053(5) 0.016(5) -0.034(5) -0.041(6)
C61 0.059(5) 0.081(6) 0.057(5) 0.017(5) -0.014(4) -0.031(5)
C62 0.048(4) 0.061(5) 0.042(4) 0.006(4) -0.009(3) -0.016(4)
N5 0.053(4) 0.065(4) 0.049(4) 0.003(3) -0.012(3) -0.020(3)
C63 0.067(5) 0.063(5) 0.052(5) -0.001(4) -0.013(4) -0.015(4)
O6 0.082(4) 0.063(4) 0.069(4) -0.010(3) -0.023(3) -0.001(3)
C64 0.083(7) 0.071(6) 0.090(8) -0.029(6) -0.021(6) 0.000(5)
C65 0.099(8) 0.063(6) 0.065(6) -0.001(5) -0.021(5) -0.023(5)
O7 0.076(4) 0.062(4) 0.058(3) -0.002(3) -0.019(3) -0.026(3)
C66 0.085(8) 0.116(10) 0.151(12) 0.028(9) -0.053(8) -0.047(8)
C67 0.130(6) 0.063(4) 0.108(5) -0.015(4) 0.009(5) -0.008(4)
O8 0.130(6) 0.063(4) 0.108(5) -0.015(4) 0.009(5) -0.008(4)
C68 0.060(6) 0.047(5) 0.129(9) -0.020(5) -0.022(6) -0.005(4)
C69 0.053(5) 0.038(4) 0.094(7) -0.005(4) -0.024(5) -0.007(3)
O9 0.068(4) 0.038(3) 0.080(4) -0.010(3) -0.028(3) -0.012(3)
C70 0.075(5) 0.031(3) 0.058(5) 0.003(3) -0.034(4) -0.011(4)
C71 0.061(5) 0.033(3) 0.054(4) -0.004(3) -0.024(4) -0.005(3)
C72 0.064(5) 0.030(3) 0.042(4) 0.003(3) -0.032(4) -0.006(3)
C73 0.082(6) 0.042(4) 0.043(4) -0.003(3) -0.013(4) -0.008(4)
C74 0.118(8) 0.036(4) 0.045(5) -0.003(3) -0.023(5) -0.012(5)
C75 0.113(8) 0.038(4) 0.054(5) -0.003(4) -0.037(5) -0.018(5)
O10 0.056(3) 0.032(2) 0.040(3) 0.0020(19) -0.021(2) -0.007(2)

loop_
_atom_type_symbol
_atom_type_description
_atom_type_scat_dispersion_real
_atom_type_scat_dispersion_imag
_atom_type_scat_source
C C 0.0033 0.0016 'International Tables Vol C Tables 4.2.6.8 and 6.1.1.4'
H H 0.0000 0.0000 'International Tables Vol C Tables 4.2.6.8 and 6.1.1.4'
N N 0.0061 0.0033 'International Tables Vol C Tables 4.2.6.8 and 6.1.1.4'
O O 0.0106 0.0060 'International Tables Vol C Tables 4.2.6.8 and 6.1.1.4'
Sn Sn -0.6537 1.4246 'International Tables Vol C Tables 4.2.6.8 and 6.1.1.4'

loop_
_geom_angle_atom_site_label_1
_geom_angle_atom_site_label_2
_geom_angle_atom_site_label_3
_geom_angle
O10 Sn1 O1 176.95(19)
O10 Sn1 N1 87.20(19)
O1 Sn1 N1 91.13(19)
O10 Sn1 N3 92.17(19)
O1 Sn1 N3 89.54(18)
N1 Sn1 N3 179.0(2)
O10 Sn1 N2 90.8(2)
O1 Sn1 N2 91.75(19)
N1 Sn1 N2 89.59(19)
N3 Sn1 N2 89.61(19)
O10 Sn1 N4 89.0(2)
O1 Sn1 N4 88.51(19)
N1 Sn1 N4 90.59(19)
N3 Sn1 N4 90.20(19)
N2 Sn1 N4 179.7(2)
C1 N1 C4 108.5(5)
C1 N1 Sn1 125.2(4)
C4 N1 Sn1 125.6(4)
C9 N2 C6 108.9(5)
C9 N2 Sn1 125.7(4)
C6 N2 Sn1 125.3(4)
C11 N3 C14 109.4(5)
C11 N3 Sn1 125.9(4)
C14 N3 Sn1 124.5(4)
C19 N4 C16 109.5(5)
C19 N4 Sn1 124.8(4)
C16 N4 Sn1 125.0(4)
N1 C1 C20 126.4(5)
N1 C1 C2 107.5(5)
C20 C1 C2 126.1(6)
C3 C2 C1 108.4(6)
C3 C2 H2 125.8
C1 C2 H2 125.8
C2 C3 C4 107.6(5)
C2 C3 H3 126.2
C4 C3 H3 126.2
N1 C4 C5 126.2(6)
N1 C4 C3 108.0(5)
C5 C4 C3 125.9(6)
C6 C5 C4 126.5(7)
C6 C5 C21 116.7(8)
C4 C5 C21 116.8(8)
N2 C6 C5 126.3(6)
N2 C6 C7 107.0(5)
C5 C6 C7 126.7(6)
C8 C7 C6 108.7(6)
C8 C7 H7 125.6
C6 C7 H7 125.6
C7 C8 C9 107.5(6)
C7 C8 H8 126.3
C9 C8 H8 126.3
N2 C9 C10 126.1(6)
N2 C9 C8 107.8(5)
C10 C9 C8 126.0(6)
C9 C10 C11 126.7(6)
C9 C10 C27 116.5(6)
C11 C10 C27 116.7(5)
N3 C11 C10 125.9(5)
N3 C11 C12 107.3(5)
C10 C11 C12 126.8(6)
C13 C12 C11 107.7(6)
C13 C12 H12 126.2
C11 C12 H12 126.2
C12 C13 C14 108.9(6)
C12 C13 H13 125.6
C14 C13 H13 125.6
N3 C14 C15 126.5(6)
N3 C14 C13 106.7(6)
C15 C14 C13 126.9(6)
C14 C15 C16 127.3(8)
C14 C15 C33 116.9(8)
C16 C15 C33 115.7(9)
N4 C16 C15 126.0(7)
N4 C16 C17 107.3(6)
C15 C16 C17 126.6(7)
C18 C17 C16 107.5(6)
C18 C17 H17 126.2
C16 C17 H17 126.2
C17 C18 C19 108.1(6)
C17 C18 H18 126.0
C19 C18 H18 126.0
N4 C19 C20 126.2(6)
N4 C19 C18 107.5(5)
C20 C19 C18 126.3(6)
C1 C20 C19 126.3(6)
C1 C20 C39 116.3(5)
C19 C20 C39 117.4(6)
C26 C21 C22 117.2(8)
C26 C21 C5 122.3(8)
C22 C21 C5 120.5(8)
C21 C22 C23 122.8(9)
C21 C22 H22 118.6
C23 C22 H22 118.6
C24 C23 C22 117.6(8)
C25 C24 C23 121.7(7)
C24 C25 C26 119.8(8)
C21 C26 C25 120.8(8)
C21 C26 H26 119.6
C25 C26 H26 119.6
C32 C27 C28 118.1(6)
C32 C27 C10 121.5(6)
C28 C27 C10 120.4(6)
C29 C28 C27 121.2(7)
C29 C28 H28 119.4
C27 C28 H28 119.4
C30 C29 C28 120.1(7)
C31 C30 C29 120.0(7)
C30 C31 C32 120.6(7)
C27 C32 C31 120.1(6)
C27 C32 H32 120.0
C31 C32 H32 120.0
C34 C33 C38 119.5(10)
C34 C33 C15 121.6(12)
C38 C33 C15 118.9(11)
C33 C34 C35 116.4(12)
C33 C34 H34 121.8
C35 C34 H34 121.8
C36 C35 C34 116.7(10)
C37 C36 C35 128.9(10)
C36 C37 C38 114.2(12)
C33 C38 C37 124.2(11)
C33 C38 H38 117.9
C37 C38 H38 117.9
C40 C39 C44 117.9(6)
C40 C39 C20 122.4(6)
C44 C39 C20 119.6(6)
C39 C40 C41 121.0(6)
C39 C40 H40 119.5
C41 C40 H40 119.5
C42 C41 C40 120.8(7)
C41 C42 C43 118.2(6)
C44 C43 C42 121.2(7)
C43 C44 C39 121.0(7)
C43 C44 H44 119.5
C39 C44 H44 119.5
C45 O1 Sn1 124.1(4)
O1 C45 C46 119.1(6)
O1 C45 C50 121.8(6)
C46 C45 C50 119.1(6)
C47 C46 C45 120.7(6)
C47 C46 H46 119.6
C45 C46 H46 119.6
O2 C47 C46 124.3(7)
O2 C47 C48 115.9(7)
C46 C47 C48 119.8(7)
C49 C48 C47 119.1(8)
C49 C48 H48 120.5
C47 C48 H48 120.5
C50 C49 C48 121.8(7)
C50 C49 H49 119.1
C48 C49 H49 119.1
C49 C50 C45 119.4(7)
C49 C50 H50 120.3
C45 C50 H50 120.3
C47 O2 C51 117.3(7)
O2 C51 C52 111.3(9)
O2 C51 H51A 109.4
C52 C51 H51A 109.4
O2 C51 H51B 109.4
C52 C51 H51B 109.4
H51A C51 H51B 108.0
O3A C52 C51 109.7(15)
O3 C52 C51 102.6(14)
C52 O3 C53 128(2)
C54 C53 O3 105(2)
O4 C54 C53 110(2)
C54 O4 C55 127(2)
C56 C55 O4 127.7(17)
C56 C55 O4A 93.7(14)
C55 C56 O5 120.3(15)
C55 C56 H56A 107.3
O5 C56 H56A 107.3
C55 C56 H56B 107.3
O5 C56 H56B 107.3
H56A C56 H56B 106.9
C57 O5 C56 112.9(11)
C52 O3A C53A 102(2)
C54A C53A O3A 110(2)
O4A C54A C53A 113.6(18)
C54A O4A C55 113.6(19)
O5 C57 C58 113.7(10)
O5 C57 H57A 108.8
C58 C57 H57A 108.8
O5 C57 H57B 108.8
C58 C57 H57B 108.8
H57A C57 H57B 107.7
N5 C58 C59 121.6(9)
N5 C58 C57 113.4(7)
C59 C58 C57 125.0(9)
C60 C59 C58 120.0(9)
C60 C59 H59 120.0
C58 C59 H59 120.0
C59 C60 C61 118.2(8)
C59 C60 H60 120.9
C61 C60 H60 120.9
C62 C61 C60 119.8(9)
C62 C61 H61 120.1
C60 C61 H61 120.1
N5 C62 C61 122.7(8)
N5 C62 C63 112.9(6)
C61 C62 C63 124.4(8)
C62 N5 C58 117.7(7)
O6 C63 C62 110.0(7)
O6 C63 H63A 109.7
C62 C63 H63A 109.7
O6 C63 H63B 109.7
C62 C63 H63B 109.7
H63A C63 H63B 108.2
C63 O6 C64 113.6(7)
O6 C64 C65 114.0(9)
O6 C64 H64A 108.8
C65 C64 H64A 108.8
O6 C64 H64B 108.8
C65 C64 H64B 108.8
H64A C64 H64B 107.7
O7 C65 C64 109.9(8)
O7 C65 H65A 109.7
C64 C65 H65A 109.7
O7 C65 H65B 109.7
C64 C65 H65B 109.7
H65A C65 H65B 108.2
C66 O7 C65 111.3(7)
O7 C66 C67 111.7(10)
O7 C66 H66A 109.3
C67 C66 H66A 109.3
O7 C66 H66B 109.3
C67 C66 H66B 109.3
H66A C66 H66B 107.9
O8 C67 C66 110.5(11)
O8 C67 H67A 109.6
C66 C67 H67A 109.6
O8 C67 H67B 109.6
C66 C67 H67B 109.6
H67A C67 H67B 108.1
C67 O8 C68 113.8(9)
O8 C68 C69 112.9(8)
O8 C68 H68A 109.0
C69 C68 H68A 109.0
O8 C68 H68B 109.0
C69 C68 H68B 109.0
H68A C68 H68B 107.8
O9 C69 C68 108.9(7)
O9 C69 H69A 109.9
C68 C69 H69A 109.9
O9 C69 H69B 109.9
C68 C69 H69B 109.9
H69A C69 H69B 108.3
C70 O9 C69 117.2(6)
O9 C70 C75 116.2(7)
O9 C70 C71 123.2(8)
C75 C70 C71 120.6(9)
C70 C71 C72 119.7(8)
C70 C71 H71 120.2
C72 C71 H71 120.2
O10 C72 C71 119.6(7)
O10 C72 C73 120.6(7)
C71 C72 C73 119.7(7)
C74 C73 C72 119.4(9)
C74 C73 H73 120.3
C72 C73 H73 120.3
C75 C74 C73 121.1(9)
C75 C74 H74 119.5
C73 C74 H74 119.5
C74 C75 C70 119.5(8)
C74 C75 H75 120.2
C70 C75 H75 120.2
C72 O10 Sn1 124.0(4)

loop_
_geom_bond_atom_site_label_1
_geom_bond_atom_site_label_2
_geom_bond_distance
Sn1 O10 2.052(4)
Sn1 O1 2.058(4)
Sn1 N1 2.096(5)
Sn1 N3 2.104(5)
Sn1 N2 2.106(5)
Sn1 N4 2.107(5)
N1 C1 1.370(8)
N1 C4 1.377(7)
N2 C9 1.370(8)
N2 C6 1.382(7)
N3 C11 1.372(8)
N3 C14 1.383(7)
N4 C19 1.367(8)
N4 C16 1.372(7)
C1 C20 1.413(9)
C1 C2 1.434(8)
C2 C3 1.344(9)
C2 H2 0.9500
C3 C4 1.429(8)
C3 H3 0.9500
C4 C5 1.404(11)
C5 C6 1.401(11)
C5 C21 1.488(10)
C6 C7 1.425(9)
C7 C8 1.351(9)
C7 H7 0.9500
C8 C9 1.431(9)
C8 H8 0.9500
C9 C10 1.409(8)
C10 C11 1.410(9)
C10 C27 1.489(9)
C11 C12 1.440(8)
C12 C13 1.347(10)
C12 H12 0.9500
C13 C14 1.432(9)
C13 H13 0.9500
C14 C15 1.396(12)
C15 C16 1.398(12)
C15 C33 1.501(13)
C16 C17 1.444(10)
C17 C18 1.356(9)
C17 H17 0.9500
C18 C19 1.436(9)
C18 H18 0.9500
C19 C20 1.425(8)
C20 C39 1.486(8)
C21 C26 1.361(12)
C21 C22 1.371(12)
C22 C23 1.396(10)
C22 H22 0.9500
C23 C24 1.361(12)
C24 C25 1.331(11)
C25 C26 1.412(10)
C26 H26 0.9500
C27 C32 1.389(9)
C27 C28 1.402(9)
C28 C29 1.383(10)
C28 H28 0.9500
C29 C30 1.373(11)
C30 C31 1.372(10)
C31 C32 1.404(10)
C32 H32 0.9500
C33 C34 1.381(15)
C33 C38 1.396(16)
C34 C35 1.520(13)
C34 H34 0.9500
C35 C36 1.328(15)
C36 C37 1.326(15)
C37 C38 1.403(13)
C38 H38 0.9500
C39 C40 1.381(8)
C39 C44 1.391(9)
C40 C41 1.400(9)
C40 H40 0.9500
C41 C42 1.365(10)
C42 C43 1.396(11)
C43 C44 1.372(10)
C44 H44 0.9500
O1 C45 1.336(7)
C45 C46 1.392(9)
C45 C50 1.400(9)
C46 C47 1.385(10)
C46 H46 0.9500
C47 O2 1.379(9)
C47 C48 1.396(11)
C48 C49 1.377(12)
C48 H48 0.9500
C49 C50 1.376(11)
C49 H49 0.9500
C50 H50 0.9500
O2 C51 1.421(11)
C51 C52 1.490(16)
C51 H51A 0.9900
C51 H51B 0.9900
C52 O3A 1.324(17)
C52 O3 1.420(17)
O3 C53 1.53(4)
C53 C54 1.52(3)
C54 O4 1.376(18)
O4 C55 1.443(15)
C55 C56 1.41(2)
C55 O4A 1.63(2)
C56 O5 1.465(17)
C56 H56A 0.9900
C56 H56B 0.9900
O5 C57 1.364(13)
O3A C53A 1.51(4)
C53A C54A 1.477(18)
C54A O4A 1.414(18)
C57 C58 1.507(14)
C57 H57A 0.9900
C57 H57B 0.9900
C58 N5 1.347(11)
C58 C59 1.388(12)
C59 C60 1.367(14)
C59 H59 0.9500
C60 C61 1.373(13)
C60 H60 0.9500
C61 C62 1.367(10)
C61 H61 0.9500
C62 N5 1.346(10)
C62 C63 1.513(11)
C63 O6 1.418(10)
C63 H63A 0.9900
C63 H63B 0.9900
O6 C64 1.430(11)
C64 C65 1.485(13)
C64 H64A 0.9900
C64 H64B 0.9900
C65 O7 1.420(10)
C65 H65A 0.9900
C65 H65B 0.9900
O7 C66 1.413(11)
C66 C67 1.520(15)
C66 H66A 0.9900
C66 H66B 0.9900
C67 O8 1.335(14)
C67 H67A 0.9900
C67 H67B 0.9900
O8 C68 1.404(11)
C68 C69 1.509(12)
C68 H68A 0.9900
C68 H68B 0.9900
C69 O9 1.426(10)
C69 H69A 0.9900
C69 H69B 0.9900
O9 C70 1.378(10)
C70 C75 1.390(12)
C70 C71 1.390(10)
C71 C72 1.397(11)
C71 H71 0.9500
C72 O10 1.343(8)
C72 C73 1.405(11)
C73 C74 1.388(11)
C73 H73 0.9500
C74 C75 1.380(13)
C74 H74 0.9500
C75 H75 0.9500
